data_2220645
loop_
_publ_author_name
'Shi, Hao'
'Sun, Hong Xiang'

_publ_section_title
;(1<i>R</i>,4<i>S</i>,8<i>R</i>,9<i>R</i>,12<i>S</i>,13<i>S</i>,14<i>R</i>,16<i>S</i>,17<i>R</i>,19<i>R</i>)-17-[(Ethylsulfanyl)methyl]-9,14-dihydroxy-7,7-dimethyl-2,18-dioxo-3,10-dioxapentacyclo[14.2.1.0^1,13^.0^4,12^.0^8,12^]nonadecan-19-yl
 acetate acetone solvate
;
_journal_coeditor_code TK2336
_journal_issue 1
_journal_name_full 'Acta Crystallographica Section E'
_journal_page_first o202
_journal_paper_doi 10.1107/S1600536808043341
_journal_volume 65
_journal_year 2009
_chemical_formula_moiety 'C24 H32 O8 S, C3 H6 O'
_chemical_formula_sum 'C27 H38 O9 S'
_chemical_formula_weight 538.63
_chemical_name_systematic
;(1<i>R</i>,4<i>S</i>,8<i>R</i>,9<i>R</i>,12<i>S</i>,13<i>S</i>,14<i>R</i>,
16<i>S</i>,17<i>R</i>,19<i>R</i>)-17-[(Ethylsulfanyl)methyl]-9,14-dihydroxy-
7,7-dimethyl-2,18-dioxo-3,10-dioxapentacyclo[14.2.1.0^1,13^.0^4,12^.0^8,12^]
nonadecan-19-yl acetate acetone solvate
;
_space_group_IT_number 19
_symmetry_cell_setting orthorhombic
_symmetry_space_group_name_Hall 'P 2ac 2ab'
_symmetry_space_group_name_H-M 'P 21 21 21'
_atom_sites_solution_hydrogens geom
_atom_sites_solution_primary direct
_atom_sites_solution_secondary difmap
_audit_creation_method SHELXL-97
_cell_angle_alpha 90
_cell_angle_beta 90
_cell_angle_gamma 90
_cell_formula_units_Z 4
_cell_length_a 10.6258(12)
_cell_length_b 11.4825(18)
_cell_length_c 22.265(2)
_cell_measurement_reflns_used 3142
_cell_measurement_temperature 298(2)
_cell_measurement_theta_max 24.5
_cell_measurement_theta_min 2.6
_cell_volume 2716.6(6)
_computing_cell_refinement 'SAINT (Bruker, 1999)'
_computing_data_collection 'SMART (Bruker, 1999)'
_computing_data_reduction 'SAINT (Bruker, 1999)'
_computing_molecular_graphics 'ORTEP-3 (Farrugia, 1997)'
_computing_publication_material 'SHELXL97 (Sheldrick, 2008)'
_computing_structure_refinement 'SHELXL97 (Sheldrick, 2008)'
_computing_structure_solution 'SHELXS97 (Sheldrick, 2008)'
_diffrn_ambient_temperature 298(2)
_diffrn_measured_fraction_theta_full 0.999
_diffrn_measured_fraction_theta_max 0.999
_diffrn_measurement_device_type 'Bruker SMART CCD area-detector'
_diffrn_measurement_method '\f and \w'
_diffrn_radiation_monochromator graphite
_diffrn_radiation_source 'fine-focus sealed tube'
_diffrn_radiation_type MoK\a
_diffrn_radiation_wavelength 0.71073
_diffrn_reflns_av_R_equivalents 0.041
_diffrn_reflns_av_sigmaI/netI 0.056
_diffrn_reflns_limit_h_max 11
_diffrn_reflns_limit_h_min -12
_diffrn_reflns_limit_k_max 13
_diffrn_reflns_limit_k_min -13
_diffrn_reflns_limit_l_max 26
_diffrn_reflns_limit_l_min -23
_diffrn_reflns_number 11871
_diffrn_reflns_theta_full 25.0
_diffrn_reflns_theta_max 25.0
_diffrn_reflns_theta_min 1.8
_exptl_absorpt_coefficient_mu 0.171
_exptl_absorpt_correction_T_max 0.954
_exptl_absorpt_correction_T_min 0.915
_exptl_absorpt_correction_type multi-scan
_exptl_absorpt_process_details '(SADABS; Bruker, 1999)'
_exptl_crystal_colour colorless
_exptl_crystal_density_diffrn 1.317
_exptl_crystal_density_method 'not measured'
_exptl_crystal_description needle
_exptl_crystal_F_000 1152
_exptl_crystal_size_max 0.53
_exptl_crystal_size_mid 0.32
_exptl_crystal_size_min 0.28
_refine_diff_density_max 0.31
_refine_diff_density_min -0.23
_refine_ls_abs_structure_details 'Flack (1983), 2053 Friedel pairs'
_refine_ls_abs_structure_Flack 0.00(12)
_refine_ls_extinction_method none
_refine_ls_goodness_of_fit_ref 1.04
_refine_ls_hydrogen_treatment constr
_refine_ls_matrix_type full
_refine_ls_number_parameters 373
_refine_ls_number_reflns 4774
_refine_ls_number_restraints 1
_refine_ls_restrained_S_all 1.04
_refine_ls_R_factor_all 0.082
_refine_ls_R_factor_gt 0.044
_refine_ls_shift/su_max 0.001
_refine_ls_shift/su_mean 0.000
_refine_ls_structure_factor_coef Fsqd
_refine_ls_weighting_details 'calc w=1/[\s^2^(Fo^2^)+(0.0474P)^2^+0.2952P] where P=(Fo^2^+2Fc^2^)/3'
_refine_ls_weighting_scheme calc
_refine_ls_wR_factor_gt 0.094
_refine_ls_wR_factor_ref 0.112
_reflns_number_gt 3201
_reflns_number_total 4774
_reflns_threshold_expression I>2\s(I)
_cod_data_source_file tk2336.cif
_cod_data_source_block I
_cod_depositor_comments
;
The following automatic conversions were performed:
'_symmetry_cell_setting' value 'Orthorhombic' changed to 'orthorhombic'
according to '/home/saulius/struct/CIF-dictionaries/cif_core.dic'
dictionary named 'cif_core.dic' version 2.4.1 from 2010-06-29.

Automatic conversion script
Id: cif_fix_enum 1527 2010-12-29 10:47:43Z saulius 

The following automatic conversions were performed:

'_symmetry_cell_setting' value 'Orthorhombic' changed to
'orthorhombic' according to
/home/saulius/struct/CIF-dictionaries/cif_core.dic dictionary named
'cif_core.dic' version 2.4.1 from 2010-06-29.

Automatic conversion script
Id: cif_fix_values 1715 2011-07-08 13:25:40Z adriana 
;
_cod_database_code 2220645
_cod_database_fobs_code 2220645

loop_
_symmetry_equiv_pos_as_xyz
'x, y, z'
'-x+1/2, -y, z+1/2'
'-x, y+1/2, -z+1/2'
'x+1/2, -y+1/2, -z'

loop_
_atom_site_type_symbol
_atom_site_label
_atom_site_fract_x
_atom_site_fract_y
_atom_site_fract_z
_atom_site_U_iso_or_equiv
_atom_site_adp_type
_atom_site_calc_flag
_atom_site_refinement_flags
_atom_site_occupancy
_atom_site_disorder_assembly
_atom_site_disorder_group
S S1 0.47821(11) 0.18342(10) 0.03744(4) 0.0714(3) Uani d . 1 . .
O O1 0.3800(2) -0.2350(2) 0.24301(10) 0.0512(6) Uani d . 1 . .
O O2 0.5729(2) 0.2605(2) 0.40864(11) 0.0619(7) Uani d . 1 . .
O O3 0.3052(2) -0.14753(19) 0.32251(9) 0.0452(6) Uani d . 1 . .
O O4 0.5666(2) -0.0665(2) 0.19581(10) 0.0529(6) Uani d . 1 . .
O O5 0.1792(2) 0.17561(19) 0.27787(9) 0.0503(6) Uani d . 1 . .
H H5 0.1552 0.2387 0.2908 0.075 Uiso calc R 1 . .
O O6 0.2073(2) -0.10279(18) 0.15674(9) 0.0399(5) Uani d . 1 A .
O O7 0.0895(2) -0.1727(2) 0.23175(10) 0.0564(7) Uani d . 1 A .
O O8 0.8572(3) -0.1043(3) 0.15591(13) 0.0797(9) Uani d . 1 . .
O O10 0.5889(2) 0.0790(2) 0.37478(10) 0.0525(6) Uani d . 1 . .
C C1 0.3555(3) -0.0293(3) 0.23341(13) 0.0358(7) Uani d . 1 A .
C C2 0.3480(3) -0.1452(3) 0.26595(14) 0.0393(8) Uani d . 1 . .
C C4 0.2686(3) -0.0359(3) 0.34878(14) 0.0432(9) Uani d . 1 . .
H H4 0.1964 -0.0048 0.3266 0.052 Uiso calc R 1 . .
C C5 0.2298(4) -0.0579(3) 0.41315(15) 0.0564(10) Uani d . 1 . .
H H5A 0.2961 -0.0990 0.4343 0.068 Uiso calc R 1 . .
H H5B 0.1542 -0.1051 0.4143 0.068 Uiso calc R 1 . .
C C6 0.2057(4) 0.0590(3) 0.44251(16) 0.0594(10) Uani d . 1 . .
H H6A 0.1704 0.0463 0.4821 0.071 Uiso calc R 1 . .
H H6B 0.1440 0.1013 0.4190 0.071 Uiso calc R 1 . .
C C7 0.3247(3) 0.1332(3) 0.44839(14) 0.0491(9) Uani d . 1 . .
C C8 0.3832(3) 0.1511(3) 0.38431(13) 0.0425(8) Uani d . 1 . .
H H8 0.3429 0.2181 0.3650 0.051 Uiso calc R 1 . .
C C9 0.5214(3) 0.1744(3) 0.39072(14) 0.0454(8) Uani d . 1 . .
C C11 0.5053(3) -0.0131(3) 0.35640(14) 0.0429(8) Uani d . 1 . .
H H11A 0.4944 -0.0692 0.3886 0.051 Uiso calc R 1 . .
H H11B 0.5386 -0.0532 0.3215 0.051 Uiso calc R 1 . .
C C12 0.3793(3) 0.0458(3) 0.34119(13) 0.0358(7) Uani d . 1 . .
C C13 0.3838(3) 0.0815(2) 0.27396(13) 0.0348(7) Uani d . 1 . .
H H13 0.4713 0.1030 0.2658 0.042 Uiso calc R 1 . .
C C14 0.3048(3) 0.1865(3) 0.25581(13) 0.0413(8) Uani d . 1 . .
H H14 0.3424 0.2559 0.2741 0.050 Uiso calc R 1 . .
C C15 0.3051(3) 0.2031(3) 0.18730(13) 0.0454(8) Uani d . 1 . .
H H15A 0.2361 0.2542 0.1764 0.054 Uiso calc R 1 . .
H H15B 0.3828 0.2415 0.1758 0.054 Uiso calc R 1 . .
C C16 0.2929(3) 0.0896(3) 0.15153(14) 0.0400(8) Uani d . 1 A .
H H16 0.2374 0.1010 0.1169 0.048 Uiso calc R 1 . .
C C17 0.4186(3) 0.0347(3) 0.13140(14) 0.0415(8) Uani d . 1 . .
H H17 0.3984 -0.0246 0.1012 0.050 Uiso calc R 1 A .
C C18 0.4621(3) -0.0291(3) 0.18731(13) 0.0391(8) Uani d . 1 A .
C C19 0.2390(3) -0.0040(3) 0.19337(13) 0.0365(8) Uani d . 1 . .
H H19 0.1670 0.0244 0.2167 0.044 Uiso calc R 1 A .
C C20 0.5225(4) 0.1088(3) 0.10578(15) 0.0566(10) Uani d . 1 A .
H H20A 0.5948 0.0598 0.0976 0.068 Uiso calc R 1 . .
H H20B 0.5474 0.1660 0.1355 0.068 Uiso calc R 1 . .
C C21 0.2897(4) 0.2544(4) 0.47245(16) 0.0684(11) Uani d . 1 . .
H H21A 0.2283 0.2894 0.4465 0.103 Uiso calc R 1 . .
H H21B 0.3636 0.3025 0.4737 0.103 Uiso calc R 1 . .
H H21C 0.2554 0.2471 0.5122 0.103 Uiso calc R 1 . .
C C22 0.4149(4) 0.0758(3) 0.49357(14) 0.0628(11) Uani d . 1 . .
H H22A 0.3731 0.0668 0.5315 0.094 Uiso calc R 1 . .
H H22B 0.4879 0.1241 0.4986 0.094 Uiso calc R 1 . .
H H22C 0.4400 0.0008 0.4788 0.094 Uiso calc R 1 . .
C C23 0.1289(3) -0.1822(3) 0.18166(15) 0.0426(8) Uani d . 1 . .
C C24 0.1034(3) -0.2786(3) 0.13884(15) 0.0548(10) Uani d . 1 A .
H H24A 0.1809 -0.3173 0.1292 0.082 Uiso calc R 1 . .
H H24B 0.0667 -0.2476 0.1028 0.082 Uiso calc R 1 . .
H H24C 0.0463 -0.3331 0.1569 0.082 Uiso calc R 1 . .
C C25 0.624(4) 0.193(4) -0.0035(14) 0.077(6) Uani d P 0.58(4) A 1
H H25A 0.6206 0.2573 -0.0320 0.092 Uiso calc PR 0.58(4) A 1
H H25B 0.6935 0.2066 0.0238 0.092 Uiso calc PR 0.58(4) A 1
C C26 0.640(3) 0.0763(19) -0.0366(13) 0.090(5) Uani d P 0.58(4) A 1
H H26A 0.7155 0.0784 -0.0603 0.134 Uiso calc PR 0.58(4) A 1
H H26B 0.5689 0.0632 -0.0624 0.134 Uiso calc PR 0.58(4) A 1
H H26C 0.6458 0.0143 -0.0078 0.134 Uiso calc PR 0.58(4) A 1
C C25' 0.607(6) 0.117(6) -0.005(2) 0.077(14) Uani d P 0.19(3) A 2
H H25C 0.6823 0.1330 0.0182 0.092 Uiso calc PR 0.19(3) A 2
H H25D 0.5931 0.0333 -0.0017 0.092 Uiso calc PR 0.19(3) A 2
C C26' 0.641(3) 0.139(5) -0.069(2) 0.090(15) Uani d P 0.19(3) A 2
H H26D 0.6900 0.0752 -0.0839 0.134 Uiso calc PR 0.19(3) A 2
H H26E 0.6883 0.2097 -0.0717 0.134 Uiso calc PR 0.19(3) A 2
H H26F 0.5651 0.1461 -0.0924 0.134 Uiso calc PR 0.19(3) A 2
C C25" 0.596(10) 0.185(12) -0.021(4) 0.09(2) Uani d P 0.23(4) A 3
H H25E 0.5544 0.1760 -0.0594 0.108 Uiso calc PR 0.23(4) A 3
H H25F 0.6365 0.2610 -0.0210 0.108 Uiso calc PR 0.23(4) A 3
C C26" 0.700(7) 0.091(4) -0.016(3) 0.090(13) Uani d P 0.23(4) A 3
H H26G 0.7770 0.1210 -0.0330 0.134 Uiso calc PR 0.23(4) A 3
H H26H 0.6747 0.0231 -0.0382 0.134 Uiso calc PR 0.23(4) A 3
H H26I 0.7131 0.0714 0.0251 0.134 Uiso calc PR 0.23(4) A 3
C C27 0.8435(5) 0.0177(4) 0.2396(2) 0.1042(17) Uani d . 1 . .
H H27A 0.7813 0.0778 0.2436 0.156 Uiso calc R 1 . .
H H27B 0.9210 0.0432 0.2575 0.156 Uiso calc R 1 . .
H H27C 0.8148 -0.0515 0.2596 0.156 Uiso calc R 1 . .
C C28 0.8640(4) -0.0071(4) 0.1764(2) 0.0789(13) Uani d . 1 . .
C C29 0.8976(5) 0.0933(5) 0.1371(3) 0.121(2) Uani d . 1 . .
H H29A 0.9781 0.1237 0.1489 0.181 Uiso calc R 1 . .
H H29B 0.8350 0.1531 0.1409 0.181 Uiso calc R 1 . .
H H29C 0.9015 0.0678 0.0960 0.181 Uiso calc R 1 . .

loop_
_atom_site_aniso_label
_atom_site_aniso_U_11
_atom_site_aniso_U_22
_atom_site_aniso_U_33
_atom_site_aniso_U_12
_atom_site_aniso_U_13
_atom_site_aniso_U_23
S1 0.0911(8) 0.0713(7) 0.0519(5) -0.0094(7) 0.0110(5) 0.0107(6)
O1 0.0627(16) 0.0337(14) 0.0572(15) 0.0065(12) -0.0024(12) -0.0024(12)
O2 0.0736(19) 0.0572(17) 0.0549(15) -0.0222(14) -0.0119(13) 0.0024(14)
O3 0.0572(15) 0.0353(14) 0.0430(13) -0.0039(11) 0.0002(11) 0.0028(11)
O4 0.0424(14) 0.0578(16) 0.0584(15) 0.0122(13) 0.0034(12) 0.0013(13)
O5 0.0514(15) 0.0399(13) 0.0596(14) 0.0139(12) 0.0073(12) -0.0035(12)
O6 0.0414(12) 0.0389(14) 0.0394(12) -0.0081(11) 0.0005(10) -0.0031(11)
O7 0.0626(16) 0.0597(16) 0.0468(14) -0.0095(13) 0.0118(12) 0.0023(13)
O8 0.071(2) 0.070(2) 0.098(2) 0.0072(17) -0.0062(16) -0.0238(19)
O10 0.0470(14) 0.0542(16) 0.0563(14) -0.0017(13) -0.0092(11) 0.0032(13)
C1 0.0373(18) 0.0317(18) 0.0382(17) 0.0015(15) -0.0010(14) 0.0006(15)
C2 0.041(2) 0.037(2) 0.0408(19) 0.0023(16) -0.0052(15) -0.0010(16)
C4 0.047(2) 0.041(2) 0.0416(18) -0.0012(17) 0.0037(15) 0.0045(17)
C5 0.063(3) 0.058(3) 0.048(2) -0.011(2) 0.0114(18) 0.004(2)
C6 0.062(2) 0.071(3) 0.045(2) -0.003(2) 0.0146(18) 0.000(2)
C7 0.057(2) 0.053(2) 0.0373(17) 0.0018(19) 0.0040(16) -0.0011(17)
C8 0.050(2) 0.042(2) 0.0355(16) -0.0003(17) -0.0017(15) 0.0006(15)
C9 0.052(2) 0.047(2) 0.0377(18) -0.007(2) -0.0063(16) 0.0049(17)
C11 0.047(2) 0.0375(19) 0.0440(18) 0.0004(17) -0.0046(16) 0.0035(16)
C12 0.0377(18) 0.0344(18) 0.0353(16) -0.0008(15) 0.0000(14) 0.0002(14)
C13 0.0366(18) 0.0321(17) 0.0357(16) -0.0017(15) 0.0003(14) -0.0021(14)
C14 0.047(2) 0.0361(19) 0.0408(17) 0.0009(17) -0.0030(15) 0.0000(16)
C15 0.054(2) 0.036(2) 0.0459(19) 0.0022(18) -0.0027(16) 0.0038(16)
C16 0.0428(19) 0.038(2) 0.0388(17) -0.0013(17) -0.0062(15) 0.0031(16)
C17 0.043(2) 0.042(2) 0.0399(17) -0.0026(17) 0.0018(15) -0.0015(16)
C18 0.041(2) 0.0352(19) 0.0410(18) 0.0019(16) 0.0004(15) -0.0038(15)
C19 0.0365(18) 0.0330(19) 0.0400(17) 0.0008(15) -0.0032(14) -0.0010(15)
C20 0.058(2) 0.056(2) 0.056(2) -0.008(2) 0.0032(18) 0.0025(19)
C21 0.086(3) 0.069(3) 0.050(2) 0.012(2) 0.010(2) -0.005(2)
C22 0.080(3) 0.071(3) 0.0380(19) 0.002(2) -0.0034(18) 0.0052(19)
C23 0.0373(19) 0.042(2) 0.049(2) -0.0040(18) -0.0053(16) 0.0023(18)
C24 0.060(2) 0.048(2) 0.056(2) -0.0148(19) -0.0020(18) -0.0074(18)
C25 0.097(16) 0.071(15) 0.063(13) -0.018(11) 0.009(9) -0.001(12)
C26 0.103(12) 0.084(11) 0.082(13) -0.006(9) 0.001(10) -0.016(10)
C25' 0.10(4) 0.07(4) 0.06(3) -0.02(3) 0.009(19) 0.00(3)
C26' 0.10(2) 0.08(3) 0.08(3) -0.01(2) 0.00(2) -0.02(2)
C25" 0.10(4) 0.08(4) 0.08(5) -0.01(3) 0.00(3) -0.02(5)
C26" 0.10(3) 0.08(2) 0.08(2) -0.01(2) 0.00(2) -0.016(17)
C27 0.103(4) 0.092(4) 0.118(4) 0.001(3) -0.005(3) -0.050(3)
C28 0.050(3) 0.065(3) 0.121(4) 0.005(3) -0.012(3) -0.015(3)
C29 0.100(4) 0.090(4) 0.173(6) 0.013(4) 0.007(4) 0.007(4)

loop_
_atom_type_symbol
_atom_type_description
_atom_type_scat_dispersion_real
_atom_type_scat_dispersion_imag
_atom_type_scat_source
C C 0.0033 0.0016 'International Tables Vol C Tables 4.2.6.8 and 6.1.1.4'
H H 0.0000 0.0000 'International Tables Vol C Tables 4.2.6.8 and 6.1.1.4'
O O 0.0106 0.0060 'International Tables Vol C Tables 4.2.6.8 and 6.1.1.4'
S S 0.1246 0.1234 'International Tables Vol C Tables 4.2.6.8 and 6.1.1.4'

loop_
_geom_angle_atom_site_label_1
_geom_angle_atom_site_label_2
_geom_angle_atom_site_label_3
_geom_angle_site_symmetry_1
_geom_angle_site_symmetry_3
_geom_angle
_geom_angle_publ_flag
C25 S1 C20 . . 103.5(12) ?
C25 S1 C25" . . 16(3) ?
C20 S1 C25" . . 115(4) ?
C25 S1 C25' . . 29(2) ?
C20 S1 C25' . . 92(2) ?
C25" S1 C25' . . 28(4) ?
C2 O3 C4 . . 116.7(2) ?
C14 O5 H5 . . 109.5 ?
C23 O6 C19 . . 116.3(2) ?
C9 O10 C11 . . 109.9(3) ?
C2 C1 C18 . . 111.2(3) ?
C2 C1 C19 . . 113.3(3) ?
C18 C1 C19 . . 101.8(2) ?
C2 C1 C13 . . 116.2(2) ?
C18 C1 C13 . . 103.9(2) ?
C19 C1 C13 . . 109.1(2) ?
O1 C2 O3 . . 118.6(3) ?
O1 C2 C1 . . 122.4(3) ?
O3 C2 C1 . . 119.0(3) ?
O3 C4 C5 . . 107.8(3) ?
O3 C4 C12 . . 107.0(2) ?
C5 C4 C12 . . 114.9(3) ?
O3 C4 H4 . . 109.0 ?
C5 C4 H4 . . 109.0 ?
C12 C4 H4 . . 109.0 ?
C4 C5 C6 . . 107.9(3) ?
C4 C5 H5A . . 110.1 ?
C6 C5 H5A . . 110.1 ?
C4 C5 H5B . . 110.1 ?
C6 C5 H5B . . 110.1 ?
H5A C5 H5B . . 108.4 ?
C5 C6 C7 . . 113.0(3) ?
C5 C6 H6A . . 109.0 ?
C7 C6 H6A . . 109.0 ?
C5 C6 H6B . . 109.0 ?
C7 C6 H6B . . 109.0 ?
H6A C6 H6B . . 107.8 ?
C6 C7 C21 . . 109.5(3) ?
C6 C7 C22 . . 109.4(3) ?
C21 C7 C22 . . 108.1(3) ?
C6 C7 C8 . . 108.8(3) ?
C21 C7 C8 . . 107.1(3) ?
C22 C7 C8 . . 113.9(3) ?
C9 C8 C12 . . 103.0(3) ?
C9 C8 C7 . . 108.9(3) ?
C12 C8 C7 . . 116.9(3) ?
C9 C8 H8 . . 109.2 ?
C12 C8 H8 . . 109.2 ?
C7 C8 H8 . . 109.2 ?
O2 C9 O10 . . 120.8(3) ?
O2 C9 C8 . . 128.8(3) ?
O10 C9 C8 . . 110.4(3) ?
O10 C11 C12 . . 106.0(2) ?
O10 C11 H11A . . 110.5 ?
C12 C11 H11A . . 110.5 ?
O10 C11 H11B . . 110.5 ?
C12 C11 H11B . . 110.5 ?
H11A C11 H11B . . 108.7 ?
C4 C12 C11 . . 112.2(3) ?
C4 C12 C8 . . 115.9(3) ?
C11 C12 C8 . . 100.6(2) ?
C4 C12 C13 . . 107.1(2) ?
C11 C12 C13 . . 107.6(2) ?
C8 C12 C13 . . 113.1(2) ?
C14 C13 C12 . . 116.6(2) ?
C14 C13 C1 . . 112.3(2) ?
C12 C13 C1 . . 109.3(2) ?
C14 C13 H13 . . 105.9 ?
C12 C13 H13 . . 105.9 ?
C1 C13 H13 . . 105.9 ?
O5 C14 C13 . . 110.8(2) ?
O5 C14 C15 . . 110.8(3) ?
C13 C14 C15 . . 111.1(3) ?
O5 C14 H14 . . 108.0 ?
C13 C14 H14 . . 108.0 ?
C15 C14 H14 . . 108.0 ?
C16 C15 C14 . . 114.2(3) ?
C16 C15 H15A . . 108.7 ?
C14 C15 H15A . . 108.7 ?
C16 C15 H15B . . 108.7 ?
C14 C15 H15B . . 108.7 ?
H15A C15 H15B . . 107.6 ?
C15 C16 C19 . . 108.2(2) ?
C15 C16 C17 . . 115.2(3) ?
C19 C16 C17 . . 102.3(3) ?
C15 C16 H16 . . 110.3 ?
C19 C16 H16 . . 110.3 ?
C17 C16 H16 . . 110.3 ?
C20 C17 C18 . . 111.1(3) ?
C20 C17 C16 . . 120.9(3) ?
C18 C17 C16 . . 102.9(2) ?
C20 C17 H17 . . 107.1 ?
C18 C17 H17 . . 107.1 ?
C16 C17 H17 . . 107.1 ?
O4 C18 C17 . . 125.6(3) ?
O4 C18 C1 . . 125.2(3) ?
C17 C18 C1 . . 109.0(3) ?
O6 C19 C16 . . 107.2(2) ?
O6 C19 C1 . . 111.4(2) ?
C16 C19 C1 . . 100.5(2) ?
O6 C19 H19 . . 112.3 ?
C16 C19 H19 . . 112.3 ?
C1 C19 H19 . . 112.3 ?
C17 C20 S1 . . 113.3(3) ?
C17 C20 H20A . . 108.9 ?
S1 C20 H20A . . 108.9 ?
C17 C20 H20B . . 108.9 ?
S1 C20 H20B . . 108.9 ?
H20A C20 H20B . . 107.7 ?
C7 C21 H21A . . 109.5 ?
C7 C21 H21B . . 109.5 ?
H21A C21 H21B . . 109.5 ?
C7 C21 H21C . . 109.5 ?
H21A C21 H21C . . 109.5 ?
H21B C21 H21C . . 109.5 ?
C7 C22 H22A . . 109.5 ?
C7 C22 H22B . . 109.5 ?
H22A C22 H22B . . 109.5 ?
C7 C22 H22C . . 109.5 ?
H22A C22 H22C . . 109.5 ?
H22B C22 H22C . . 109.5 ?
O7 C23 O6 . . 122.4(3) ?
O7 C23 C24 . . 127.0(3) ?
O6 C23 C24 . . 110.5(3) ?
C23 C24 H24A . . 109.5 ?
C23 C24 H24B . . 109.5 ?
H24A C24 H24B . . 109.5 ?
C23 C24 H24C . . 109.5 ?
H24A C24 H24C . . 109.5 ?
H24B C24 H24C . . 109.5 ?
C26 C25 S1 . . 106(2) ?
C26 C25 H25A . . 110.4 ?
S1 C25 H25A . . 110.4 ?
C26 C25 H25B . . 110.4 ?
S1 C25 H25B . . 110.4 ?
H25A C25 H25B . . 108.6 ?
C25 C26 H26A . . 109.5 ?
C25 C26 H26B . . 109.5 ?
H26A C26 H26B . . 109.5 ?
C25 C26 H26C . . 109.5 ?
H26A C26 H26C . . 109.5 ?
H26B C26 H26C . . 109.5 ?
C26' C25' S1 . . 127(6) ?
C26' C25' H25C . . 105.6 ?
S1 C25' H25C . . 105.6 ?
C26' C25' H25D . . 105.6 ?
S1 C25' H25D . . 105.6 ?
H25C C25' H25D . . 106.1 ?
C25' C26' H26D . . 109.5 ?
C25' C26' H26E . . 109.5 ?
H26D C26' H26E . . 109.5 ?
C25' C26' H26F . . 109.5 ?
H26D C26' H26F . . 109.5 ?
H26E C26' H26F . . 109.5 ?
C26" C25" S1 . . 116(8) ?
C26" C25" H25E . . 108.3 ?
S1 C25" H25E . . 108.3 ?
C26" C25" H25F . . 108.3 ?
S1 C25" H25F . . 108.3 ?
H25E C25" H25F . . 107.4 ?
C25" C26" H26G . . 109.5 ?
C25" C26" H26H . . 109.5 ?
H26G C26" H26H . . 109.5 ?
C25" C26" H26I . . 109.5 ?
H26G C26" H26I . . 109.5 ?
H26H C26" H26I . . 109.5 ?
C28 C27 H27A . . 109.5 ?
C28 C27 H27B . . 109.5 ?
H27A C27 H27B . . 109.5 ?
C28 C27 H27C . . 109.5 ?
H27A C27 H27C . . 109.5 ?
H27B C27 H27C . . 109.5 ?
O8 C28 C27 . . 122.6(5) ?
O8 C28 C29 . . 120.4(5) ?
C27 C28 C29 . . 117.0(5) ?
C28 C29 H29A . . 109.5 ?
C28 C29 H29B . . 109.5 ?
H29A C29 H29B . . 109.5 ?
C28 C29 H29C . . 109.5 ?
H29A C29 H29C . . 109.5 ?
H29B C29 H29C . . 109.5 ?

loop_
_geom_bond_atom_site_label_1
_geom_bond_atom_site_label_2
_geom_bond_site_symmetry_2
_geom_bond_distance
_geom_bond_publ_flag
S1 C25 . 1.80(4) ?
S1 C20 . 1.809(4) ?
S1 C25" . 1.81(11) ?
S1 C25' . 1.82(5) ?
O1 C2 . 1.200(4) ?
O2 C9 . 1.198(4) ?
O3 C2 . 1.339(4) ?
O3 C4 . 1.461(4) ?
O4 C18 . 1.206(4) ?
O5 C14 . 1.428(4) ?
O5 H5 . 0.8200 ?
O6 C23 . 1.354(4) ?
O6 C19 . 1.437(4) ?
O7 C23 . 1.196(4) ?
O8 C28 . 1.208(5) ?
O10 C9 . 1.357(4) ?
O10 C11 . 1.441(4) ?
C1 C2 . 1.517(4) ?
C1 C18 . 1.528(4) ?
C1 C19 . 1.553(4) ?
C1 C13 . 1.589(4) ?
C4 C5 . 1.512(4) ?
C4 C12 . 1.515(4) ?
C4 H4 . 0.9800 ?
C5 C6 . 1.514(5) ?
C5 H5A . 0.9700 ?
C5 H5B . 0.9700 ?
C6 C7 . 1.531(5) ?
C6 H6A . 0.9700 ?
C6 H6B . 0.9700 ?
C7 C21 . 1.537(5) ?
C7 C22 . 1.537(5) ?
C7 C8 . 1.569(4) ?
C8 C9 . 1.500(5) ?
C8 C12 . 1.544(4) ?
C8 H8 . 0.9800 ?
C11 C12 . 1.538(4) ?
C11 H11A . 0.9700 ?
C11 H11B . 0.9700 ?
C12 C13 . 1.553(4) ?
C13 C14 . 1.523(4) ?
C13 H13 . 0.9800 ?
C14 C15 . 1.537(4) ?
C14 H14 . 0.9800 ?
C15 C16 . 1.533(4) ?
C15 H15A . 0.9700 ?
C15 H15B . 0.9700 ?
C16 C19 . 1.534(4) ?
C16 C17 . 1.543(4) ?
C16 H16 . 0.9800 ?
C17 C20 . 1.506(4) ?
C17 C18 . 1.517(4) ?
C17 H17 . 0.9800 ?
C19 H19 . 0.9800 ?
C20 H20A . 0.9700 ?
C20 H20B . 0.9700 ?
C21 H21A . 0.9600 ?
C21 H21B . 0.9600 ?
C21 H21C . 0.9600 ?
C22 H22A . 0.9600 ?
C22 H22B . 0.9600 ?
C22 H22C . 0.9600 ?
C23 C24 . 1.486(4) ?
C24 H24A . 0.9600 ?
C24 H24B . 0.9600 ?
C24 H24C . 0.9600 ?
C25 C26 . 1.54(5) ?
C25 H25A . 0.9700 ?
C25 H25B . 0.9700 ?
C26 H26A . 0.9600 ?
C26 H26B . 0.9600 ?
C26 H26C . 0.9600 ?
C25' C26' . 1.50(9) ?
C25' H25C . 0.9700 ?
C25' H25D . 0.9700 ?
C26' H26D . 0.9600 ?
C26' H26E . 0.9600 ?
C26' H26F . 0.9600 ?
C25" C26" . 1.54(15) ?
C25" H25E . 0.9700 ?
C25" H25F . 0.9700 ?
C26" H26G . 0.9600 ?
C26" H26H . 0.9600 ?
C26" H26I . 0.9600 ?
C27 C28 . 1.453(6) ?
C27 H27A . 0.9600 ?
C27 H27B . 0.9600 ?
C27 H27C . 0.9600 ?
C28 C29 . 1.491(7) ?
C29 H29A . 0.9600 ?
C29 H29B . 0.9600 ?
C29 H29C . 0.9600 ?

loop_
_geom_hbond_atom_site_label_D
_geom_hbond_atom_site_label_H
_geom_hbond_atom_site_label_A
_geom_hbond_site_symmetry_A
_geom_hbond_distance_DH
_geom_hbond_distance_HA
_geom_hbond_distance_DA
_geom_hbond_angle_DHA
O5 H5 O8 3_655 0.82 2.16 2.952(4) 161

loop_
_geom_torsion_atom_site_label_1
_geom_torsion_atom_site_label_2
_geom_torsion_atom_site_label_3
_geom_torsion_atom_site_label_4
_geom_torsion_site_symmetry_1
_geom_torsion_site_symmetry_2
_geom_torsion_site_symmetry_3
_geom_torsion_site_symmetry_4
_geom_torsion
_geom_torsion_publ_flag
C4 O3 C2 O1 . . . . 179.3(3) ?
C4 O3 C2 C1 . . . . -0.1(4) ?
C18 C1 C2 O1 . . . . -29.1(4) ?
C19 C1 C2 O1 . . . . 84.8(4) ?
C13 C1 C2 O1 . . . . -147.7(3) ?
C18 C1 C2 O3 . . . . 150.3(3) ?
C19 C1 C2 O3 . . . . -95.8(3) ?
C13 C1 C2 O3 . . . . 31.7(4) ?
C2 O3 C4 C5 . . . . -177.2(3) ?
C2 O3 C4 C12 . . . . -53.1(3) ?
O3 C4 C5 C6 . . . . 173.9(3) ?
C12 C4 C5 C6 . . . . 54.7(4) ?
C4 C5 C6 C7 . . . . -65.9(4) ?
C5 C6 C7 C21 . . . . 174.2(3) ?
C5 C6 C7 C22 . . . . -67.5(4) ?
C5 C6 C7 C8 . . . . 57.4(4) ?
C6 C7 C8 C9 . . . . -155.1(3) ?
C21 C7 C8 C9 . . . . 86.6(4) ?
C22 C7 C8 C9 . . . . -32.8(4) ?
C6 C7 C8 C12 . . . . -39.0(4) ?
C21 C7 C8 C12 . . . . -157.2(3) ?
C22 C7 C8 C12 . . . . 83.3(4) ?
C11 O10 C9 O2 . . . . 178.5(3) ?
C11 O10 C9 C8 . . . . 0.5(3) ?
C12 C8 C9 O2 . . . . 162.4(3) ?
C7 C8 C9 O2 . . . . -72.9(4) ?
C12 C8 C9 O10 . . . . -19.8(3) ?
C7 C8 C9 O10 . . . . 104.9(3) ?
C9 O10 C11 C12 . . . . 19.4(3) ?
O3 C4 C12 C11 . . . . -43.7(3) ?
C5 C4 C12 C11 . . . . 76.0(4) ?
O3 C4 C12 C8 . . . . -158.5(2) ?
C5 C4 C12 C8 . . . . -38.9(4) ?
O3 C4 C12 C13 . . . . 74.2(3) ?
C5 C4 C12 C13 . . . . -166.2(3) ?
O10 C11 C12 C4 . . . . -153.8(2) ?
O10 C11 C12 C8 . . . . -29.9(3) ?
O10 C11 C12 C13 . . . . 88.6(3) ?
C9 C8 C12 C4 . . . . 150.4(3) ?
C7 C8 C12 C4 . . . . 31.1(4) ?
C9 C8 C12 C11 . . . . 29.2(3) ?
C7 C8 C12 C11 . . . . -90.2(3) ?
C9 C8 C12 C13 . . . . -85.3(3) ?
C7 C8 C12 C13 . . . . 155.3(3) ?
C4 C12 C13 C14 . . . . 87.3(3) ?
C11 C12 C13 C14 . . . . -151.8(3) ?
C8 C12 C13 C14 . . . . -41.6(4) ?
C4 C12 C13 C1 . . . . -41.3(3) ?
C11 C12 C13 C1 . . . . 79.6(3) ?
C8 C12 C13 C1 . . . . -170.2(2) ?
C2 C1 C13 C14 . . . . -138.8(3) ?
C18 C1 C13 C14 . . . . 98.8(3) ?
C19 C1 C13 C14 . . . . -9.2(3) ?
C2 C1 C13 C12 . . . . -7.7(4) ?
C18 C1 C13 C12 . . . . -130.2(3) ?
C19 C1 C13 C12 . . . . 121.8(3) ?
C12 C13 C14 O5 . . . . -49.6(3) ?
C1 C13 C14 O5 . . . . 77.6(3) ?
C12 C13 C14 C15 . . . . -173.2(3) ?
C1 C13 C14 C15 . . . . -45.9(4) ?
O5 C14 C15 C16 . . . . -81.9(3) ?
C13 C14 C15 C16 . . . . 41.6(4) ?
C14 C15 C16 C19 . . . . 19.2(4) ?
C14 C15 C16 C17 . . . . -94.5(3) ?
C15 C16 C17 C20 . . . . -43.5(4) ?
C19 C16 C17 C20 . . . . -160.6(3) ?
C15 C16 C17 C18 . . . . 81.1(3) ?
C19 C16 C17 C18 . . . . -36.0(3) ?
C20 C17 C18 O4 . . . . -34.6(4) ?
C16 C17 C18 O4 . . . . -165.3(3) ?
C20 C17 C18 C1 . . . . 140.5(3) ?
C16 C17 C18 C1 . . . . 9.8(3) ?
C2 C1 C18 O4 . . . . -44.2(4) ?
C19 C1 C18 O4 . . . . -165.2(3) ?
C13 C1 C18 O4 . . . . 81.5(4) ?
C2 C1 C18 C17 . . . . 140.7(3) ?
C19 C1 C18 C17 . . . . 19.7(3) ?
C13 C1 C18 C17 . . . . -93.7(3) ?
C23 O6 C19 C16 . . . . -163.2(2) ?
C23 O6 C19 C1 . . . . 87.8(3) ?
C15 C16 C19 O6 . . . . 169.9(2) ?
C17 C16 C19 O6 . . . . -68.1(3) ?
C15 C16 C19 C1 . . . . -73.6(3) ?
C17 C16 C19 C1 . . . . 48.4(3) ?
C2 C1 C19 O6 . . . . -47.4(3) ?
C18 C1 C19 O6 . . . . 72.0(3) ?
C13 C1 C19 O6 . . . . -178.6(2) ?
C2 C1 C19 C16 . . . . -160.8(3) ?
C18 C1 C19 C16 . . . . -41.3(3) ?
C13 C1 C19 C16 . . . . 68.1(3) ?
C18 C17 C20 S1 . . . . 178.0(2) ?
C16 C17 C20 S1 . . . . -61.4(4) ?
C25 S1 C20 C17 . . . . -149.1(14) ?
C25" S1 C20 C17 . . . . -138(4) ?
C25' S1 C20 C17 . . . . -122(2) ?
C19 O6 C23 O7 . . . . -1.4(4) ?
C19 O6 C23 C24 . . . . 179.5(2) ?
C20 S1 C25 C26 . . . . 84(2) ?
C25" S1 C25 C26 . . . . -6E1(2) ?
C25' S1 C25 C26 . . . . 14(5) ?
C25 S1 C25' C26' . . . . -63(6) ?
C20 S1 C25' C26' . . . . -177(6) ?
C25" S1 C25' C26' . . . . -29(7) ?
C25 S1 C25" C26" . . . . 63(19) ?
C20 S1 C25" C26" . . . . 20(8) ?
C25' S1 C25" C26" . . . . -16(6) ?
